data_2104645
loop_
_publ_author_name
'Johnstone, Russell D. L.'
'Lennie, Alistair R.'
'Parsons, Simon'
'Pidcock, Elna'
'Warren, John E.'

_publ_section_title
;
 Comparison of the effects of pressure on three layered hydrates: a
 partially successful attempt to predict a high-pressure phase
 transition
;
_journal_issue 6
_journal_name_full 'Acta Crystallographica Section B'
_journal_page_first 731
_journal_page_last 748
_journal_paper_doi 10.1107/S0108768109039469
_journal_volume 65
_journal_year 2009
_chemical_formula_moiety 'C5 H13 N1 O3'
_chemical_formula_sum 'C5 H13 N O3'
_chemical_formula_weight 135.16
_chemical_name_common 'Betaine monohydrate'
_space_group_IT_number 61
_symmetry_cell_setting orthorhombic
_symmetry_space_group_name_Hall '-P 2ac 2ab'
_symmetry_space_group_name_H-M 'P b c a'
_atom_sites_solution_hydrogens geom
_atom_sites_solution_primary direct
_cell_angle_alpha 90
_cell_angle_beta 90
_cell_angle_gamma 90
_cell_formula_units_Z 8
_cell_length_a 8.8458(5)
_cell_length_b 10.8143(14)
_cell_length_c 11.9708(6)
_cell_measurement_reflns_used 736
_cell_measurement_temperature 293
_cell_measurement_theta_max 17
_cell_measurement_theta_min 2
_cell_volume 1145.14(17)
_computing_cell_refinement 'Apex2 (Bruker AXS, 2006)'
_computing_data_collection 'Apex2 (Bruker AXS, 2006)'
_computing_data_reduction 'Apex2 (Bruker AXS, 2006)'
_computing_molecular_graphics 'CAMERON (Watkin et al., 1996)'
_computing_publication_material 'CRYSTALS (Betteridge et al., 2003)'
_computing_structure_refinement 'CRYSTALS (Betteridge et al., 2003)'
_computing_structure_solution 'SIR92 (Altomare et al., 1994)'
_diffrn_ambient_temperature 293
_diffrn_measured_fraction_theta_full 0.612
_diffrn_measured_fraction_theta_max 0.567
_diffrn_measurement_device 'Bruker Kappa Apex2'
_diffrn_measurement_device_type Area
_diffrn_measurement_method \w
_diffrn_radiation_monochromator silicon
_diffrn_radiation_type synchrotron
_diffrn_radiation_wavelength 0.47620
_diffrn_reflns_av_R_equivalents 0.0859
_diffrn_reflns_limit_h_max 11
_diffrn_reflns_limit_h_min 0
_diffrn_reflns_limit_k_max 9
_diffrn_reflns_limit_k_min 0
_diffrn_reflns_limit_l_max 14
_diffrn_reflns_limit_l_min 0
_diffrn_reflns_number 5649
_diffrn_reflns_reduction_process
;
 Merged with SORTAV
 R.H. Blessing, (1987) Cryst. Rev. 1, 3-58
;
_diffrn_reflns_theta_full 13.347
_diffrn_reflns_theta_max 17.334
_diffrn_reflns_theta_min 2.280
_diffrn_standards_number 0
_exptl_absorpt_coefficient_mu 0.128
_exptl_absorpt_correction_T_max 0.99
_exptl_absorpt_correction_T_min 0.79
_exptl_absorpt_correction_type multi-scan
_exptl_absorpt_process_details 'SADABS (Siemens, 1996)'
_exptl_crystal_colour colourless
_exptl_crystal_density_diffrn 1.568
_exptl_crystal_density_method 'not measured'
_exptl_crystal_description block
_exptl_crystal_F_000 592
_exptl_crystal_size_max 0.20
_exptl_crystal_size_mid 0.20
_exptl_crystal_size_min 0.10
_refine_diff_density_max 0.57
_refine_diff_density_min -0.52
_refine_ls_extinction_method None
_refine_ls_goodness_of_fit_ref 0.9885
_refine_ls_hydrogen_treatment constr
_refine_ls_matrix_type full
_refine_ls_number_parameters 86
_refine_ls_number_reflns 465
_refine_ls_number_restraints 213
_refine_ls_R_factor_all 0.0761
_refine_ls_R_factor_gt 0.0428
_refine_ls_shift/su_max 0.000135
_refine_ls_structure_factor_coef F
_refine_ls_weighting_details
;
 Method= Modified Sheldrick
 w=1/[\s^2^(Fo) + ( 0.01P)^2^ + 0.02P]
 ,where P=(max(Fo,0) + 2Fc)/3
;
_refine_ls_weighting_scheme calc
_refine_ls_wR_factor_all 0.0595
_refine_ls_wR_factor_gt 0.0479
_refine_ls_wR_factor_ref 0.0479
_reflns_number_gt 465
_reflns_number_total 665
_reflns_threshold_expression I>2.0\s(I)
_cod_data_source_file ws5073.cif
_cod_data_source_block BTM5.6GPa
_cod_depositor_comments
;
The following automatic conversions were performed:
'_symmetry_cell_setting' value 'Orthorhombic' changed to 'orthorhombic'
according to '/home/saulius/struct/CIF-dictionaries/cif_core.dic'
dictionary named 'cif_core.dic' version 2.4.1 from 2010-06-29.

Automatic conversion script
Id: cif_fix_enum 1527 2010-12-29 10:47:43Z saulius 

The following automatic conversions were performed:

'_symmetry_cell_setting' value 'Orthorhombic' changed to
'orthorhombic' according to
/home/saulius/struct/CIF-dictionaries/cif_core.dic dictionary named
'cif_core.dic' version 2.4.1 from 2010-06-29.

Automatic conversion script
Id: cif_fix_values 1715 2011-07-08 13:25:40Z adriana 
;
_cod_original_sg_symbol_H-M 'P b c a '
_cod_original_formula_sum 'C5 H13 N1 O3'
_cod_database_code 2104645
_cod_database_fobs_code 2104645

loop_
_symmetry_equiv_pos_as_xyz
x,y,z
-x,-y,-z
-x+1/2,y+1/2,z
x+1/2,-y+1/2,-z
x,-y+1/2,z+1/2
-x,y+1/2,-z+1/2
-x+1/2,-y,z+1/2
x+1/2,y,-z+1/2

loop_
_atom_site_type_symbol
_atom_site_label
_atom_site_fract_x
_atom_site_fract_y
_atom_site_fract_z
_atom_site_U_iso_or_equiv
_atom_site_adp_type
_atom_site_occupancy
_atom_site_disorder_assembly
_atom_site_disorder_group
N N1 0.24081(19) 0.3170(2) 0.11109(14) 0.0140 Uani 1.0000 . .
O O1 0.05053(18) 0.1245(3) 0.31798(13) 0.0251 Uani 1.0000 . .
O O2 -0.00546(18) 0.1562(3) 0.13938(13) 0.0256 Uani 1.0000 . .
C C1 0.1160(3) 0.4080(4) 0.0966(2) 0.0230 Uani 1.0000 . .
C C2 0.2526(3) 0.2311(4) 0.01341(18) 0.0227 Uani 1.0000 . .
C C3 0.3859(3) 0.3860(4) 0.1209(2) 0.0229 Uani 1.0000 . .
C C4 0.2185(2) 0.2452(4) 0.21651(16) 0.0170 Uani 1.0000 . .
C C5 0.0756(2) 0.1686(3) 0.22365(16) 0.0153 Uani 1.0000 . .
H H1 0.0192 0.3641 0.0928 0.0275 Uiso 1.0000 . .
H H2 0.1317 0.4545 0.0273 0.0275 Uiso 1.0000 . .
H H3 0.1150 0.4652 0.1600 0.0275 Uiso 1.0000 . .
H H4 0.1595 0.1824 0.0073 0.0273 Uiso 1.0000 . .
H H5 0.3388 0.1754 0.0241 0.0273 Uiso 1.0000 . .
H H6 0.2672 0.2793 -0.0551 0.0273 Uiso 1.0000 . .
H H7 0.3810 0.4421 0.1850 0.0275 Uiso 1.0000 . .
H H8 0.4031 0.4339 0.0526 0.0275 Uiso 1.0000 . .
H H9 0.4691 0.3273 0.1314 0.0275 Uiso 1.0000 . .
H H10 0.3056 0.1885 0.2249 0.0204 Uiso 1.0000 . .
H H11 0.2175 0.3047 0.2793 0.0204 Uiso 1.0000 . .
O O3 0.28690(19) -0.0222(3) 0.36854(15) 0.0257 Uani 1.0000 . .
H H12 0.2100(16) 0.021(2) 0.356(3) 0.0758(11) Uiso 1.0000 . .
H H13 0.3572(19) 0.0288(16) 0.359(2) 0.0758(11) Uiso 1.0000 . .

loop_
_atom_site_aniso_label
_atom_site_aniso_U_11
_atom_site_aniso_U_22
_atom_site_aniso_U_33
_atom_site_aniso_U_12
_atom_site_aniso_U_13
_atom_site_aniso_U_23
N1 0.0136(9) 0.012(3) 0.0160(9) -0.0012(9) -0.0005(6) 0.0007(10)
O1 0.0175(10) 0.032(3) 0.0256(9) -0.0022(9) 0.0033(7) 0.0103(12)
O2 0.0167(9) 0.032(3) 0.0277(9) -0.0052(10) -0.0036(6) 0.0009(12)
C1 0.0227(13) 0.022(3) 0.0243(13) 0.0076(13) 0.0021(10) 0.0048(14)
C2 0.0236(12) 0.030(3) 0.0151(11) 0.0002(13) 0.0040(9) -0.0055(14)
C3 0.0217(13) 0.025(4) 0.0223(12) -0.0116(13) 0.0004(9) 0.0013(15)
C4 0.0147(12) 0.022(3) 0.0139(9) -0.0017(12) -0.0005(7) 0.0020(13)
C5 0.0158(12) 0.008(3) 0.0222(10) 0.0030(11) 0.0017(8) 0.0001(13)
O3 0.0293(12) 0.021(3) 0.0273(9) -0.0003(11) -0.0016(7) 0.0026(12)

loop_
_atom_type_symbol
_atom_type_scat_dispersion_real
_atom_type_scat_dispersion_imag
_atom_type_scat_source
C 0.0000 0.0010 'International Tables Vol C 4.2.6.8 and 6.1.1.4'
H 0.0000 0.0000 'International Tables Vol C 4.2.6.8 and 6.1.1.4'
N 0.0010 0.0010 'International Tables Vol C 4.2.6.8 and 6.1.1.4'
O 0.0030 0.0030 'International Tables Vol C 4.2.6.8 and 6.1.1.4'

loop_
_geom_angle_atom_site_label_1
_geom_angle_atom_site_label_2
_geom_angle_atom_site_label_3
_geom_angle_site_symmetry_1
_geom_angle_site_symmetry_2
_geom_angle_site_symmetry_3
_geom_angle
_geom_angle_publ_flag
C1 N1 C2 . . . 111.74(18) yes
C1 N1 C3 . . . 108.5(2) yes
C2 N1 C3 . . . 108.18(17) yes
C1 N1 C4 . . . 110.13(17) yes
C2 N1 C4 . . . 110.3(2) yes
C3 N1 C4 . . . 107.90(16) yes
N1 C1 H1 . . . 109.5 no
N1 C1 H2 . . . 109.5 no
H1 C1 H2 . . . 109.5 no
N1 C1 H3 . . . 109.5 no
H1 C1 H3 . . . 109.5 no
H2 C1 H3 . . . 109.5 no
N1 C2 H4 . . . 109.5 no
N1 C2 H5 . . . 109.5 no
H4 C2 H5 . . . 109.5 no
N1 C2 H6 . . . 109.5 no
H4 C2 H6 . . . 109.5 no
H5 C2 H6 . . . 109.5 no
N1 C3 H7 . . . 109.5 no
N1 C3 H8 . . . 109.5 no
H7 C3 H8 . . . 109.5 no
N1 C3 H9 . . . 109.5 no
H7 C3 H9 . . . 109.5 no
H8 C3 H9 . . . 109.5 no
N1 C4 C5 . . . 116.23(15) yes
N1 C4 H10 . . . 107.8 no
C5 C4 H10 . . . 107.8 no
N1 C4 H11 . . . 107.8 no
C5 C4 H11 . . . 107.8 no
H10 C4 H11 . . . 109.5 no
C4 C5 O1 . . . 114.17(16) yes
C4 C5 O2 . . . 119.63(18) yes
O1 C5 O2 . . . 126.2(2) yes
H12 O3 H13 . . . 102.005(7) no

loop_
_geom_bond_atom_site_label_1
_geom_bond_atom_site_label_2
_geom_bond_site_symmetry_1
_geom_bond_site_symmetry_2
_geom_bond_distance
_geom_bond_publ_flag
N1 C1 . . 1.489(4) yes
N1 C2 . . 1.497(3) yes
N1 C3 . . 1.489(3) yes
N1 C4 . . 1.495(3) yes
O1 C5 . . 1.246(3) yes
O2 C5 . . 1.245(2) yes
C1 H1 . . 0.980 no
C1 H2 . . 0.980 no
C1 H3 . . 0.980 no
C2 H4 . . 0.980 no
C2 H5 . . 0.980 no
C2 H6 . . 0.980 no
C3 H7 . . 0.980 no
C3 H8 . . 0.980 no
C3 H9 . . 0.980 no
C4 C5 . . 1.514(3) yes
C4 H10 . . 0.990 no
C4 H11 . . 0.990 no
O3 H12 . . 0.840 no
O3 H13 . . 0.84015(5) no

loop_
_cod_related_entry_id
_cod_related_entry_database
_cod_related_entry_code
1 ChemSpider 75635
